data_4026002
loop_
_publ_author_name
'Ying-Xiu Li'
'Ke-Gong Ji'
'Hai-Xi Wang'
'Shaukat Ali'
'Yong-Min Liang'

_publ_section_title
;
 Iodine-Induced Regioselective C-C and C-N Bonds Formation of N-Protected
 Indoles
;
_journal_name_full 'Journal of Organic Chemistry'
_journal_page_first 744
_journal_page_last 747
_journal_paper_doi 10.1021/jo1023014
_journal_volume 76
_journal_year 2011
_chemical_formula_sum 'C18 H18 N2'
_chemical_formula_weight 262.34
_chemical_name_systematic
; 
 ? 
;
_space_group_IT_number 2
_symmetry_cell_setting triclinic
_symmetry_space_group_name_Hall '-P 1'
_symmetry_space_group_name_H-M 'P -1'
_atom_sites_solution_hydrogens geom
_atom_sites_solution_primary direct
_atom_sites_solution_secondary difmap
_audit_creation_method SHELXL-97
_cell_angle_alpha 65.477(3)
_cell_angle_beta 74.681(2)
_cell_angle_gamma 83.961(3)
_cell_formula_units_Z 2
_cell_length_a 7.4091(17)
_cell_length_b 10.304(2)
_cell_length_c 10.827(2)
_cell_measurement_reflns_used 1037
_cell_measurement_temperature 296(2)
_cell_measurement_theta_max 21.70
_cell_measurement_theta_min 2.85
_cell_volume 725.3(3)
_computing_cell_refinement 'Bruker SAINT'
_computing_data_collection 'Bruker APEX2'
_computing_data_reduction 'Bruker SAINT'
_computing_molecular_graphics 'Bruker SHELXTL'
_computing_publication_material 'Bruker SHELXTL'
_computing_structure_refinement 'SHELXL-97 (Sheldrick, 2008)'
_computing_structure_solution 'SHELXS-97 (Sheldrick, 2008)'
_diffrn_ambient_temperature 296(2)
_diffrn_measured_fraction_theta_full 0.979
_diffrn_measured_fraction_theta_max 0.979
_diffrn_measurement_device_type 'Bruker APEX-II CCD'
_diffrn_measurement_method '\f and \w scans'
_diffrn_radiation_monochromator graphite
_diffrn_radiation_source 'fine-focus sealed tube'
_diffrn_radiation_type MoK\a
_diffrn_radiation_wavelength 0.71073
_diffrn_reflns_av_R_equivalents 0.0213
_diffrn_reflns_av_sigmaI/netI 0.0412
_diffrn_reflns_limit_h_max 9
_diffrn_reflns_limit_h_min -9
_diffrn_reflns_limit_k_max 12
_diffrn_reflns_limit_k_min -12
_diffrn_reflns_limit_l_max 13
_diffrn_reflns_limit_l_min -12
_diffrn_reflns_number 5020
_diffrn_reflns_theta_full 26.00
_diffrn_reflns_theta_max 26.00
_diffrn_reflns_theta_min 2.17
_exptl_absorpt_coefficient_mu 0.071
_exptl_absorpt_correction_T_max 0.9797
_exptl_absorpt_correction_T_min 0.9776
_exptl_absorpt_correction_type multi-scan
_exptl_absorpt_process_details SADABS
_exptl_crystal_colour colorlesss
_exptl_crystal_density_diffrn 1.201
_exptl_crystal_description block
_exptl_crystal_F_000 280
_exptl_crystal_size_max 0.32
_exptl_crystal_size_mid 0.31
_exptl_crystal_size_min 0.29
_refine_diff_density_max 0.468
_refine_diff_density_min -0.216
_refine_diff_density_rms 0.043
_refine_ls_extinction_method none
_refine_ls_goodness_of_fit_ref 1.049
_refine_ls_hydrogen_treatment constr
_refine_ls_matrix_type full
_refine_ls_number_parameters 183
_refine_ls_number_reflns 2785
_refine_ls_number_restraints 0
_refine_ls_restrained_S_all 1.049
_refine_ls_R_factor_all 0.1146
_refine_ls_R_factor_gt 0.0685
_refine_ls_shift/su_max 0.000
_refine_ls_shift/su_mean 0.000
_refine_ls_structure_factor_coef Fsqd
_refine_ls_weighting_details 'calc w=1/[\s^2^(Fo^2^)+(0.1143P)^2^+0.1569P] where P=(Fo^2^+2Fc^2^)/3'
_refine_ls_weighting_scheme calc
_refine_ls_wR_factor_gt 0.1932
_refine_ls_wR_factor_ref 0.2256
_reflns_number_gt 1650
_reflns_number_total 2785
_reflns_threshold_expression >2sigma(I)
_cod_data_source_file jo1023014_si_003.cif
_cod_data_source_block p-1
_cod_original_cell_volume 725.2(3)
_cod_database_code 4026002

loop_
_symmetry_equiv_pos_as_xyz
'x, y, z'
'-x, -y, -z'

loop_
_atom_site_label
_atom_site_type_symbol
_atom_site_fract_x
_atom_site_fract_y
_atom_site_fract_z
_atom_site_U_iso_or_equiv
_atom_site_adp_type
_atom_site_occupancy
_atom_site_symmetry_multiplicity
_atom_site_calc_flag
_atom_site_refinement_flags
C1 C 0.9698(5) 0.2286(3) 0.5707(4) 0.0838(11) Uani 1 1 d .
H1A H 0.9076 0.2980 0.6066 0.101 Uiso 1 1 calc R
H1B H 1.0538 0.1718 0.6281 0.101 Uiso 1 1 calc R
C2 C 1.0723(4) 0.2998(3) 0.4189(3) 0.0654(8) Uani 1 1 d .
C3 C 1.2385(5) 0.3737(4) 0.3559(4) 0.0830(10) Uani 1 1 d .
H3 H 1.3101 0.3839 0.4101 0.100 Uiso 1 1 calc R
C4 C 1.2990(5) 0.4328(3) 0.2118(4) 0.0836(11) Uani 1 1 d .
H4 H 1.4116 0.4829 0.1692 0.100 Uiso 1 1 calc R
C5 C 1.1954(5) 0.4184(3) 0.1312(4) 0.0780(10) Uani 1 1 d .
H5 H 1.2384 0.4584 0.0343 0.094 Uiso 1 1 calc R
C6 C 1.0270(4) 0.3449(3) 0.1919(3) 0.0725(9) Uani 1 1 d .
H6 H 0.9567 0.3349 0.1368 0.087 Uiso 1 1 calc R
C7 C 0.9651(4) 0.2864(3) 0.3370(3) 0.0620(8) Uani 1 1 d .
C8 C 0.8286(4) 0.1348(3) 0.5644(3) 0.0637(8) Uani 1 1 d .
H8 H 0.8934 0.0463 0.5662 0.076 Uiso 1 1 calc R
C9 C 0.6563(4) 0.0933(3) 0.6781(3) 0.0547(7) Uani 1 1 d .
C10 C 0.6085(4) -0.0423(3) 0.7738(3) 0.0627(8) Uani 1 1 d .
H10 H 0.6796 -0.1225 0.7746 0.075 Uiso 1 1 calc R
C11 C 0.3790(4) 0.0919(3) 0.8341(3) 0.0530(7) Uani 1 1 d .
C12 C 0.2194(4) 0.1458(4) 0.8984(3) 0.0701(9) Uani 1 1 d .
H12 H 0.1356 0.0861 0.9781 0.084 Uiso 1 1 calc R
C13 C 0.1902(5) 0.2898(4) 0.8401(4) 0.0804(10) Uani 1 1 d .
H13 H 0.0830 0.3279 0.8800 0.096 Uiso 1 1 calc R
C14 C 0.3153(5) 0.3799(3) 0.7240(4) 0.0786(10) Uani 1 1 d .
H14 H 0.2914 0.4773 0.6879 0.094 Uiso 1 1 calc R
C15 C 0.4750(4) 0.3285(3) 0.6602(3) 0.0610(8) Uani 1 1 d .
H15 H 0.5589 0.3903 0.5823 0.073 Uiso 1 1 calc R
C16 C 0.5087(4) 0.1814(3) 0.7149(3) 0.0503(7) Uani 1 1 d .
C19 C 0.6984(6) 0.1489(5) 0.3726(4) 0.0991(13) Uani 1 1 d .
H19A H 0.6616 0.2201 0.2923 0.149 Uiso 1 1 calc R
H19B H 0.5889 0.1038 0.4440 0.149 Uiso 1 1 calc R
H19C H 0.7744 0.0786 0.3464 0.149 Uiso 1 1 calc R
C20 C 0.3507(5) -0.1722(3) 0.9832(3) 0.0834(11) Uani 1 1 d .
H20A H 0.3137 -0.1554 1.0673 0.125 Uiso 1 1 calc R
H20B H 0.4350 -0.2516 0.9963 0.125 Uiso 1 1 calc R
H20C H 0.2420 -0.1931 0.9622 0.125 Uiso 1 1 calc R
N1 N 0.8006(3) 0.2130(3) 0.4237(3) 0.0702(8) Uani 1 1 d .
N2 N 0.4440(3) -0.0454(2) 0.8677(2) 0.0627(7) Uani 1 1 d .

loop_
_atom_site_aniso_label
_atom_site_aniso_U_11
_atom_site_aniso_U_22
_atom_site_aniso_U_33
_atom_site_aniso_U_23
_atom_site_aniso_U_13
_atom_site_aniso_U_12
C1 0.0627(19) 0.064(2) 0.100(3) -0.0281(19) 0.0138(18) -0.0066(15)
C2 0.0649(18) 0.0535(17) 0.068(2) -0.0235(15) -0.0020(17) -0.0003(14)
C3 0.081(2) 0.075(2) 0.084(3) -0.0288(19) -0.003(2) -0.0198(18)
C4 0.074(2) 0.061(2) 0.087(3) -0.0140(19) 0.006(2) -0.0132(16)
C5 0.072(2) 0.0558(19) 0.068(2) -0.0015(16) 0.0037(19) 0.0075(16)
C6 0.0652(19) 0.0659(19) 0.066(2) -0.0115(16) -0.0132(17) 0.0104(15)
C7 0.0492(16) 0.0459(16) 0.069(2) -0.0124(14) -0.0001(15) 0.0090(12)
C8 0.0585(17) 0.0613(18) 0.0630(19) -0.0253(15) -0.0029(15) 0.0049(14)
C9 0.0528(15) 0.0487(15) 0.0528(17) -0.0167(13) -0.0038(13) 0.0008(12)
C10 0.0612(18) 0.0473(16) 0.073(2) -0.0199(15) -0.0155(16) 0.0067(13)
C11 0.0519(15) 0.0500(16) 0.0499(16) -0.0161(13) -0.0064(13) -0.0026(12)
C12 0.0538(17) 0.084(2) 0.063(2) -0.0306(17) 0.0082(15) -0.0116(16)
C13 0.065(2) 0.079(2) 0.091(3) -0.045(2) 0.0045(19) 0.0110(17)
C14 0.079(2) 0.0545(18) 0.094(3) -0.0329(18) -0.009(2) 0.0155(16)
C15 0.0623(18) 0.0472(16) 0.0618(18) -0.0179(14) -0.0037(15) 0.0026(13)
C16 0.0495(14) 0.0456(14) 0.0488(15) -0.0169(12) -0.0048(12) 0.0017(11)
C19 0.087(3) 0.122(3) 0.089(3) -0.044(3) -0.013(2) -0.016(2)
C20 0.096(3) 0.062(2) 0.069(2) -0.0022(16) -0.0129(19) -0.0268(18)
N1 0.0560(15) 0.0723(17) 0.0711(18) -0.0207(14) -0.0109(13) -0.0011(12)
N2 0.0639(15) 0.0494(14) 0.0562(15) -0.0061(11) -0.0067(12) -0.0080(11)

loop_
_atom_type_symbol
_atom_type_description
_atom_type_scat_dispersion_real
_atom_type_scat_dispersion_imag
_atom_type_scat_source
C C 0.0033 0.0016 'International Tables Vol C Tables 4.2.6.8 and 6.1.1.4'
H H 0.0000 0.0000 'International Tables Vol C Tables 4.2.6.8 and 6.1.1.4'
N N 0.0061 0.0033 'International Tables Vol C Tables 4.2.6.8 and 6.1.1.4'

loop_
_geom_angle_atom_site_label_1
_geom_angle_atom_site_label_2
_geom_angle_atom_site_label_3
_geom_angle
C2 C1 C8 101.8(3)
C2 C1 H1A 111.4
C8 C1 H1A 111.4
C2 C1 H1B 111.4
C8 C1 H1B 111.4
H1A C1 H1B 109.3
C3 C2 C7 119.7(3)
C3 C2 C1 131.6(4)
C7 C2 C1 108.7(3)
C2 C3 C4 119.8(4)
C2 C3 H3 120.1
C4 C3 H3 120.1
C5 C4 C3 120.6(3)
C5 C4 H4 119.7
C3 C4 H4 119.7
C4 C5 C6 120.8(3)
C4 C5 H5 119.6
C6 C5 H5 119.6
C5 C6 C7 118.6(3)
C5 C6 H6 120.7
C7 C6 H6 120.7
C2 C7 C6 120.4(3)
C2 C7 N1 109.2(3)
C6 C7 N1 130.4(3)
N1 C8 C9 115.5(2)
N1 C8 C1 102.6(3)
C9 C8 C1 117.5(3)
N1 C8 H8 106.8
C9 C8 H8 106.8
C1 C8 H8 106.8
C10 C9 C16 105.5(2)
C10 C9 C8 125.4(3)
C16 C9 C8 129.1(2)
N2 C10 C9 111.4(3)
N2 C10 H10 124.3
C9 C10 H10 124.3
N2 C11 C12 130.7(3)
N2 C11 C16 107.5(2)
C12 C11 C16 121.8(3)
C13 C12 C11 117.6(3)
C13 C12 H12 121.2
C11 C12 H12 121.2
C12 C13 C14 121.8(3)
C12 C13 H13 119.1
C14 C13 H13 119.1
C15 C14 C13 121.3(3)
C15 C14 H14 119.3
C13 C14 H14 119.3
C14 C15 C16 118.8(3)
C14 C15 H15 120.6
C16 C15 H15 120.6
C15 C16 C11 118.7(2)
C15 C16 C9 133.9(2)
C11 C16 C9 107.4(2)
N1 C19 H19A 109.5
N1 C19 H19B 109.5
H19A C19 H19B 109.5
N1 C19 H19C 109.5
H19A C19 H19C 109.5
H19B C19 H19C 109.5
N2 C20 H20A 109.5
N2 C20 H20B 109.5
H20A C20 H20B 109.5
N2 C20 H20C 109.5
H20A C20 H20C 109.5
H20B C20 H20C 109.5
C7 N1 C19 119.5(3)
C7 N1 C8 108.4(2)
C19 N1 C8 119.0(3)
C10 N2 C11 108.1(2)
C10 N2 C20 126.2(3)
C11 N2 C20 125.7(3)

loop_
_geom_bond_atom_site_label_1
_geom_bond_atom_site_label_2
_geom_bond_distance
C1 C2 1.508(4)
C1 C8 1.529(5)
C1 H1A 0.9700
C1 H1B 0.9700
C2 C3 1.372(4)
C2 C7 1.390(4)
C3 C4 1.381(5)
C3 H3 0.9300
C4 C5 1.363(5)
C4 H4 0.9300
C5 C6 1.384(4)
C5 H5 0.9300
C6 C7 1.391(4)
C6 H6 0.9300
C7 N1 1.392(4)
C8 N1 1.459(4)
C8 C9 1.475(4)
C8 H8 0.9800
C9 C10 1.364(4)
C9 C16 1.428(4)
C10 N2 1.359(4)
C10 H10 0.9300
C11 N2 1.375(3)
C11 C12 1.392(4)
C11 C16 1.408(4)
C12 C13 1.369(4)
C12 H12 0.9300
C13 C14 1.377(5)
C13 H13 0.9300
C14 C15 1.377(4)
C14 H14 0.9300
C15 C16 1.401(4)
C15 H15 0.9300
C19 N1 1.395(4)
C19 H19A 0.9600
C19 H19B 0.9600
C19 H19C 0.9600
C20 N2 1.458(4)
C20 H20A 0.9600
C20 H20B 0.9600
C20 H20C 0.9600

loop_
_geom_torsion_atom_site_label_1
_geom_torsion_atom_site_label_2
_geom_torsion_atom_site_label_3
_geom_torsion_atom_site_label_4
_geom_torsion
C8 C1 C2 C3 -164.8(3)
C8 C1 C2 C7 17.6(3)
C7 C2 C3 C4 -0.7(5)
C1 C2 C3 C4 -178.0(3)
C2 C3 C4 C5 -0.1(5)
C3 C4 C5 C6 0.3(5)
C4 C5 C6 C7 0.2(5)
C3 C2 C7 C6 1.2(4)
C1 C2 C7 C6 179.2(3)
C3 C2 C7 N1 -177.5(3)
C1 C2 C7 N1 0.5(3)
C5 C6 C7 C2 -1.0(4)
C5 C6 C7 N1 177.4(3)
C2 C1 C8 N1 -28.0(3)
C2 C1 C8 C9 -155.8(3)
N1 C8 C9 C10 124.0(3)
C1 C8 C9 C10 -114.5(4)
N1 C8 C9 C16 -57.6(4)
C1 C8 C9 C16 63.9(4)
C16 C9 C10 N2 -0.5(3)
C8 C9 C10 N2 178.2(3)
N2 C11 C12 C13 -179.7(3)
C16 C11 C12 C13 1.1(5)
C11 C12 C13 C14 -1.5(5)
C12 C13 C14 C15 0.7(6)
C13 C14 C15 C16 0.5(5)
C14 C15 C16 C11 -0.8(4)
C14 C15 C16 C9 -179.1(3)
N2 C11 C16 C15 -179.3(2)
C12 C11 C16 C15 0.0(4)
N2 C11 C16 C9 -0.6(3)
C12 C11 C16 C9 178.7(3)
C10 C9 C16 C15 179.1(3)
C8 C9 C16 C15 0.5(5)
C10 C9 C16 C11 0.7(3)
C8 C9 C16 C11 -178.0(3)
C2 C7 N1 C19 -160.6(3)
C6 C7 N1 C19 20.9(5)
C2 C7 N1 C8 -19.9(3)
C6 C7 N1 C8 161.6(3)
C9 C8 N1 C7 159.4(3)
C1 C8 N1 C7 30.2(3)
C9 C8 N1 C19 -59.7(4)
C1 C8 N1 C19 171.2(3)
C9 C10 N2 C11 0.1(3)
C9 C10 N2 C20 179.5(3)
C12 C11 N2 C10 -178.9(3)
C16 C11 N2 C10 0.3(3)
C12 C11 N2 C20 1.7(5)
C16 C11 N2 C20 -179.0(3)
